data_9010840
loop_
_publ_author_name
'Basso, R.'
'Carbone, C.'
'Palenzona, A.'

_publ_section_title
;
 Cassagnaite, a new, V-bearing silicate mineral from the Cassagna mine,
 northern Apennines, Italy
;
_journal_name_full 'European Journal of Mineralogy'
_journal_page_first 95
_journal_page_last 100
_journal_paper_doi 10.1127/0935-1221/2007/0019-1777
_journal_volume 20
_journal_year 2008
_chemical_compound_source 'Cassagna mine, northern Apennines, Liguria, Italy'
_chemical_formula_sum 'Al0.75 Ca1.65 Fe0.8 H3 Mg0.3 Mn1.05 O13 Si2.6 V0.35'
_chemical_name_mineral Cassagnaite
_space_group_IT_number 63
_symmetry_space_group_name_Hall '-C 2c 2'
_symmetry_space_group_name_H-M 'C m c m'
_cell_angle_alpha 90
_cell_angle_beta 90
_cell_angle_gamma 90
_cell_formula_units_Z 4
_cell_length_a 6.066
_cell_length_b 8.908
_cell_length_c 18.995
_cell_volume 1026.412
_database_code_amcsd 0007254
_exptl_crystal_density_diffrn 3.222
_cod_original_formula_sum 'Ca1.65 Mn1.05 Fe.8 Al.75 V.35 Mg.3 Si2.6 O13 H3'
_cod_database_code 9010840

loop_
_space_group_symop_operation_xyz
x,y,z
1/2+x,1/2+y,z
x,-y,1/2+z
1/2+x,1/2-y,1/2+z
-x,y,1/2-z
1/2-x,1/2+y,1/2-z
-x,y,z
1/2-x,1/2+y,z
x,-y,-z
1/2+x,1/2-y,-z
x,y,1/2-z
1/2+x,1/2+y,1/2-z
-x,-y,1/2+z
1/2-x,1/2-y,1/2+z
-x,-y,-z
1/2-x,1/2-y,-z

loop_
_atom_site_label
_atom_site_fract_x
_atom_site_fract_y
_atom_site_fract_z
_atom_site_occupancy
_atom_site_U_iso_or_equiv
_atom_site_type_symbol
_atom_site_attached_hydrogens
Ca 0.00000 0.68340 0.15710 0.82500 0.01343 Ca 0
Mn 0.00000 0.68340 0.15710 0.17500 0.01343 Mn 0
Fe3+M1 0.25000 0.25000 0.00000 0.40000 0.00570 Fe 0
Mn3+M1 0.25000 0.25000 0.00000 0.35000 0.00570 Mn 0
AlM1 0.25000 0.25000 0.00000 0.25000 0.00570 Al 0
V3+M2 0.24480 0.44110 0.25000 0.17500 0.00291 V 0
MgM2 0.24480 0.44110 0.25000 0.15000 0.00291 Mg 0
AlM2 0.24480 0.44110 0.25000 0.12500 0.00291 Al 0
Si1 0.00000 0.10660 0.25000 0.60000 0.00785 Si 0
Si2 0.00000 0.02890 0.09480 1.00000 0.00507 Si 0
O1 0.00000 0.95550 0.17960 1.00000 0.00418 O 0
O2 0.22800 0.18640 0.25000 1.00000 0.02660 O 0
O3 0.21660 0.11820 0.08080 1.00000 0.00684 O 0
O4 0.00000 0.86660 0.05400 1.00000 0.02444 O 0
O-H5 0.00000 0.36810 0.03260 1.00000 0.01153 O 1
O-H6 0.00000 0.42140 0.17990 0.50000 0.01267 O 1

loop_
_cod_changelog_entry_id
_cod_changelog_entry_author
_cod_changelog_entry_date
_cod_changelog_entry_text
1
;cod-tools version 3.8.0
Id: cif_guess_AMCSD_atom_types 9574 2023-05-10 09:00:05Z saulius
;
2023-05-10T18:52:45+03:00
;Derived atom types and hydrogen counts
from atom names that follow the AMCSD naming convention
(Wat == water, O-H == hydroxyl).
;

loop_
_cod_related_entry_id
_cod_related_entry_database
_cod_related_entry_code
1 AMCSD 0007254
